data_2200679
loop_
_publ_author_name
'Coles, Simon J.'
'Guthmann, Holger'
'Hursthouse, Michael B.'
'Murphy, Patrick J.'

_publ_section_title
;
 2-Ethyl 5-methyl 3-hydroxythiophene-2,5-dicarboxylate
;
_journal_issue 10
_journal_name_full 'Acta Crystallographica Section E'
_journal_page_first o976
_journal_page_last o977
_journal_paper_doi 10.1107/S1600536801015379
_journal_volume 57
_journal_year 2001
_chemical_formula_iupac 'C9 H10 O5 S'
_chemical_formula_moiety 'C9 H10 O5 S'
_chemical_formula_sum 'C9 H10 O5 S'
_chemical_formula_weight 230.23
_space_group_IT_number 2
_symmetry_cell_setting triclinic
_symmetry_space_group_name_Hall '-P 1'
_symmetry_space_group_name_H-M 'P -1'
_audit_creation_method 'WinGX routine CIF_UPDATE'
_cell_angle_alpha 94.09(3)
_cell_angle_beta 102.64(3)
_cell_angle_gamma 95.77(3)
_cell_formula_units_Z 4
_cell_length_a 7.6602(15)
_cell_length_b 11.120(2)
_cell_length_c 12.572(3)
_cell_measurement_reflns_used 9463
_cell_measurement_temperature 120(2)
_cell_measurement_theta_max 27.48
_cell_measurement_theta_min 2.91
_cell_volume 1034.8(4)
_computing_cell_refinement 'DENZO and COLLECT'
_computing_data_collection 'DENZO (Otwinowski & Minor, 1997) and COLLECT (Hooft, 1998)'
_computing_data_reduction 'DENZO and COLLECT'
_computing_molecular_graphics 'CAMERON (Watkin et al., 1993)'
_computing_structure_refinement 'SHELXL97 (Sheldrick, 1997)'
_computing_structure_solution 'SHELXS97 (Sheldrick, 1997)'
_diffrn_detector_area_resol_mean 9.091
_diffrn_measured_fraction_theta_full .965
_diffrn_measured_fraction_theta_max .965
_diffrn_measurement_device_type 'Nonius KappaCCD area-detector'
_diffrn_measurement_method '\f and \w'
_diffrn_radiation_source 'Nonius FR591 rotating anode'
_diffrn_radiation_type MoK\a
_diffrn_radiation_wavelength .71073
_diffrn_reflns_av_R_equivalents .067
_diffrn_reflns_limit_h_max 9
_diffrn_reflns_limit_h_min -9
_diffrn_reflns_limit_k_max 14
_diffrn_reflns_limit_k_min -14
_diffrn_reflns_limit_l_max 15
_diffrn_reflns_limit_l_min -16
_diffrn_reflns_number 11567
_diffrn_reflns_theta_full 27.5
_diffrn_reflns_theta_max 27.5
_diffrn_reflns_theta_min 3.12
_exptl_absorpt_coefficient_mu .311
_exptl_absorpt_correction_T_max .9816
_exptl_absorpt_correction_T_min .9404
_exptl_absorpt_correction_type multi-scan
_exptl_absorpt_process_details '(SORTAV; Blessing, 1997)'
_exptl_crystal_colour colourless
_exptl_crystal_density_diffrn 1.478
_exptl_crystal_density_method 'not measured'
_exptl_crystal_description block
_exptl_crystal_F_000 480
_exptl_crystal_size_max .2
_exptl_crystal_size_mid .18
_exptl_crystal_size_min .06
_refine_diff_density_max 1.728
_refine_diff_density_min -.699
_refine_ls_extinction_coef .020(9)
_refine_ls_extinction_method SHELXL
_refine_ls_goodness_of_fit_ref 1.05
_refine_ls_hydrogen_treatment constr
_refine_ls_matrix_type full
_refine_ls_number_parameters 277
_refine_ls_number_reflns 4585
_refine_ls_number_restraints 0
_refine_ls_restrained_S_all 1.05
_refine_ls_R_factor_gt .0845
_refine_ls_shift/su_max .02
_refine_ls_structure_factor_coef Fsqd
_refine_ls_weighting_details 'calc w = 1/[\s^2^(Fo^2^)+(0.1293P)^2^+5.7167P] where P = (Fo^2^+2Fc^2^)/3'
_refine_ls_weighting_scheme calc
_refine_ls_wR_factor_ref .2677
_reflns_number_gt 3689
_reflns_number_total 4585
_reflns_threshold_expression I>2\s(I)
_cod_data_source_file dn6004.cif
_cod_data_source_block I
_cod_depositor_comments
;
The following automatic conversions were performed:
'_symmetry_cell_setting' value 'Triclinic' changed to 'triclinic'
according to '/home/saulius/struct/CIF-dictionaries/cif_core.dic'
dictionary named 'cif_core.dic' version 2.4.1 from 2010-06-29.

Automatic conversion script
Id: cif_fix_enum 1527 2010-12-29 10:47:43Z saulius 

The following automatic conversions were performed:

'_symmetry_cell_setting' value 'Triclinic' changed to 'triclinic'
according to /home/saulius/struct/CIF-dictionaries/cif_core.dic
dictionary named 'cif_core.dic' version 2.4.1 from 2010-06-29.

Automatic conversion script
Id: cif_fix_values 1715 2011-07-08 13:25:40Z adriana 
;
_cod_database_code 2200679
_cod_database_fobs_code 2200679

loop_
_symmetry_equiv_pos_as_xyz
'x, y, z'
'-x, -y, -z'

loop_
_atom_site_label
_atom_site_fract_x
_atom_site_fract_y
_atom_site_fract_z
_atom_site_U_iso_or_equiv
_atom_site_adp_type
_atom_site_calc_flag
_atom_site_refinement_flags
_atom_site_occupancy
_atom_site_disorder_assembly
_atom_site_disorder_group
_atom_site_type_symbol
C1 .1020(6) .8616(4) .1125(3) .0173(9) Uani d . 1 . . C
C2 .0445(6) .7823(4) .0168(3) .0182(9) Uani d . 1 . . C
C3 -.0531(6) .6743(4) .0314(3) .0179(9) Uani d . 1 . . C
H3 -.1037 .6112 -.0252 .021 Uiso calc R 1 . . H
C4 -.0665(6) .6711(4) .1389(3) .0173(9) Uani d . 1 . . C
C5 .2018(6) .9802(4) .1200(4) .0196(9) Uani d . 1 . . C
C6 .3425(7) 1.1587(4) .2326(4) .0250(10) Uani d . 1 . . C
H6A .2659 1.2176 .1966 .03 Uiso calc R 1 . . H
H6B .4478 1.1559 .1992 .03 Uiso calc R 1 . . H
C7 .4038(7) 1.1955(5) .3553(4) .0288(11) Uani d . 1 . . C
H7A .2982 1.2009 .3866 .043 Uiso calc R 1 . . H
H7B .4778 1.2746 .368 .043 Uiso calc R 1 . . H
H7C .475 1.1345 .3901 .043 Uiso calc R 1 . . H
C8 -.1540(6) .5754(4) .1913(4) .0213(9) Uani d . 1 . . C
C9 -.3363(9) .3880(5) .1654(5) .0362(13) Uani d . 1 . . C
H9A -.2455 .3496 .2148 .054 Uiso calc R 1 . . H
H9B -.405 .3274 .1069 .054 Uiso calc R 1 . . H
H9C -.4182 .4213 .2065 .054 Uiso calc R 1 . . H
C10 .4102(6) 1.1500(4) -.2462(3) .0177(9) Uani d . 1 . . C
C11 .4792(6) 1.2216(4) -.1474(4) .0200(9) Uani d . 1 . . C
C12 .5760(6) 1.3324(4) -.1600(4) .0189(9) Uani d . 1 . . C
H12 .6314 1.3925 -.1015 .023 Uiso calc R 1 . . H
C13 .5797(6) 1.3420(4) -.2679(4) .0193(9) Uani d . 1 . . C
C14 .3042(6) 1.0322(4) -.2554(4) .0184(9) Uani d . 1 . . C
C15 .1275(7) .8674(5) -.3723(4) .0281(11) Uani d . 1 . . C
H15A .0185 .8762 -.3436 .034 Uiso calc R 1 . . H
H15B .1958 .8078 -.3312 .034 Uiso calc R 1 . . H
C16 .0748(7) .8243(5) -.4930(4) .0268(10) Uani d . 1 . . C
H16A .0043 .8827 -.5327 .04 Uiso calc R 1 . . H
H16B .0022 .7448 -.5038 .04 Uiso calc R 1 . . H
H16C .1836 .8174 -.5209 .04 Uiso calc R 1 . . H
C17 .6773(6) 1.4418(4) -.3094(4) .0205(9) Uani d . 1 . . C
C18 .7694(7) 1.5099(5) -.4642(4) .0287(11) Uani d . 1 . . C
H18A .7183 1.587 -.4598 .043 Uiso calc R 1 . . H
H18B .7622 1.4826 -.541 .043 Uiso calc R 1 . . H
H18C .8958 1.5214 -.424 .043 Uiso calc R 1 . . H
O1 .2456(5) 1.0210(3) .0414(3) .0259(8) Uani d . 1 . . O
O2 .2403(5) 1.0387(3) .2207(3) .0232(7) Uani d . 1 . . O
O3 .0755(5) .8058(3) -.0820(2) .0217(7) Uani d . 1 . . O
H3A .1326 .8753 -.0769 .033 Uiso calc R 1 . . H
O4 -.1432(5) .5783(3) .2892(3) .0247(7) Uani d . 1 . . O
O5 -.2478(5) .4852(3) .1179(3) .0247(7) Uani d . 1 . . O
O6 .2804(5) .9828(3) -.1758(3) .0266(8) Uani d . 1 . . O
O7 .2387(4) .9840(3) -.3593(2) .0212(7) Uani d . 1 . . O
O8 .4581(5) 1.1940(3) -.0480(3) .0249(7) Uani d . 1 . . O
H8 .3961 1.126 -.0541 .037 Uiso calc R 1 . . H
O9 .7556(5) 1.5338(3) -.2526(3) .0296(8) Uani d . 1 . . O
O10 .6700(5) 1.4204(3) -.4169(3) .0247(7) Uani d . 1 . . O
S1 .03654(14) .79934(10) .22139(8) .0179(3) Uani d . 1 . . S
S2 .46669(15) 1.21826(10) -.35415(9) .0192(3) Uani d . 1 . . S

loop_
_atom_site_aniso_label
_atom_site_aniso_U_11
_atom_site_aniso_U_22
_atom_site_aniso_U_33
_atom_site_aniso_U_12
_atom_site_aniso_U_13
_atom_site_aniso_U_23
C1 .022(2) .018(2) .0128(19) .0020(16) .0061(16) .0016(16)
C2 .020(2) .022(2) .0127(19) .0031(17) .0043(16) .0024(16)
C3 .016(2) .022(2) .015(2) .0003(16) .0030(15) .0030(16)
C4 .017(2) .021(2) .0162(19) .0035(16) .0058(15) .0067(16)
C5 .022(2) .024(2) .015(2) .0050(17) .0082(17) .0019(17)
C6 .030(2) .020(2) .023(2) -.0005(18) .0021(19) .0019(18)
C7 .031(3) .035(3) .023(2) .009(2) .011(2) -.001(2)
C8 .019(2) .022(2) .022(2) -.0014(17) .0055(17) .0014(18)
C9 .057(4) .022(3) .033(3) -.010(2) .025(3) .002(2)
C10 .021(2) .020(2) .0140(19) .0025(17) .0061(16) .0045(16)
C11 .021(2) .024(2) .016(2) .0057(17) .0045(16) .0065(17)
C12 .018(2) .019(2) .020(2) .0020(16) .0051(16) .0013(17)
C13 .020(2) .017(2) .022(2) .0028(16) .0062(17) .0008(17)
C14 .016(2) .023(2) .016(2) -.0001(16) .0059(16) .0004(17)
C15 .034(3) .025(2) .023(2) -.010(2) .007(2) .0014(19)
C16 .030(3) .032(3) .016(2) .004(2) -.0002(18) -.0015(19)
C17 .018(2) .023(2) .022(2) .0042(17) .0081(17) .0046(18)
C18 .031(3) .028(3) .031(3) .002(2) .014(2) .008(2)
O1 .0350(19) .0261(18) .0184(16) -.0022(14) .0125(14) .0022(13)
O2 .0281(17) .0228(17) .0187(16) .0003(13) .0065(13) .0018(13)
O3 .0272(17) .0230(17) .0144(15) -.0027(13) .0056(12) .0026(12)
O4 .0312(18) .0253(18) .0187(16) -.0008(14) .0088(13) .0051(13)
O5 .0353(19) .0210(17) .0183(16) -.0067(14) .0127(14) -.0007(13)
O6 .0335(19) .0273(18) .0181(16) -.0041(14) .0079(14) .0012(14)
O7 .0227(16) .0242(17) .0152(15) -.0031(13) .0034(12) .0026(12)
O8 .0329(18) .0270(18) .0144(15) -.0048(14) .0082(13) .0025(13)
O9 .035(2) .0220(18) .0336(19) -.0047(14) .0157(16) -.0015(15)
O10 .0290(18) .0246(17) .0218(16) -.0026(13) .0100(14) .0062(13)
S1 .0195(6) .0206(6) .0142(5) .0018(4) .0055(4) .0017(4)
S2 .0202(6) .0225(6) .0151(5) -.0009(4) .0056(4) .0032(4)

loop_
_atom_type_symbol
_atom_type_description
_atom_type_scat_dispersion_real
_atom_type_scat_dispersion_imag
_atom_type_scat_source
C C .0033 .0016 'International Tables Vol C Tables 4.2.6.8 and 6.1.1.4'
H H 0 0 'International Tables Vol C Tables 4.2.6.8 and 6.1.1.4'
O O .0106 .006 'International Tables Vol C Tables 4.2.6.8 and 6.1.1.4'
S S .1246 .1234 'International Tables Vol C Tables 4.2.6.8 and 6.1.1.4'

loop_
_geom_angle_atom_site_label_1
_geom_angle_atom_site_label_2
_geom_angle_atom_site_label_3
_geom_angle
C2 C1 C5 125.0(4)
C2 C1 S1 111.0(3)
C5 C1 S1 124.0(3)
O3 C2 C3 121.8(4)
O3 C2 C1 124.7(4)
C3 C2 C1 113.5(4)
C4 C3 C2 111.1(4)
C4 C3 H3 124.4
C2 C3 H3 124.4
C3 C4 C8 129.8(4)
C3 C4 S1 113.5(3)
C8 C4 S1 116.7(3)
O1 C5 O2 124.3(4)
O1 C5 C1 122.1(4)
O2 C5 C1 113.6(4)
O2 C6 C7 106.2(4)
O2 C6 H6A 110.5
C7 C6 H6A 110.5
O2 C6 H6B 110.5
C7 C6 H6B 110.5
H6A C6 H6B 108.7
C6 C7 H7A 109.5
C6 C7 H7B 109.5
H7A C7 H7B 109.5
C6 C7 H7C 109.5
H7A C7 H7C 109.5
H7B C7 H7C 109.5
O4 C8 O5 124.1(4)
O4 C8 C4 123.8(4)
O5 C8 C4 112.1(4)
O5 C9 H9A 109.5
O5 C9 H9B 109.5
H9A C9 H9B 109.5
O5 C9 H9C 109.5
H9A C9 H9C 109.5
H9B C9 H9C 109.5
C11 C10 C14 123.7(4)
C11 C10 S2 111.6(3)
C14 C10 S2 124.7(3)
O8 C11 C10 126.1(4)
O8 C11 C12 120.8(4)
C10 C11 C12 113.0(4)
C13 C12 C11 111.1(4)
C13 C12 H12 124.5
C11 C12 H12 124.5
C12 C13 C17 125.6(4)
C12 C13 S2 113.4(3)
C17 C13 S2 120.9(3)
O6 C14 O7 124.1(4)
O6 C14 C10 122.4(4)
O7 C14 C10 113.6(4)
O7 C15 C16 107.9(4)
O7 C15 H15A 110.1
C16 C15 H15A 110.1
O7 C15 H15B 110.1
C16 C15 H15B 110.1
H15A C15 H15B 108.4
C15 C16 H16A 109.5
C15 C16 H16B 109.5
H16A C16 H16B 109.5
C15 C16 H16C 109.5
H16A C16 H16C 109.5
H16B C16 H16C 109.5
O9 C17 O10 124.2(4)
O9 C17 C13 123.9(4)
O10 C17 C13 111.9(4)
O10 C18 H18A 109.5
O10 C18 H18B 109.5
H18A C18 H18B 109.5
O10 C18 H18C 109.5
H18A C18 H18C 109.5
H18B C18 H18C 109.5
C5 O2 C6 115.6(4)
C2 O3 H3A 109.5
C8 O5 C9 114.3(4)
C14 O7 C15 115.3(3)
C11 O8 H8 109.5
C17 O10 C18 116.2(4)
C4 S1 C1 90.9(2)
C10 S2 C13 91.0(2)

loop_
_geom_bond_atom_site_label_1
_geom_bond_atom_site_label_2
_geom_bond_site_symmetry_2
_geom_bond_distance
_geom_bond_publ_flag
C1 C2 . 1.399(6) ?
C1 C5 . 1.442(6) ?
C1 S1 . 1.724(4) ?
C2 O3 . 1.353(5) ?
C2 C3 . 1.395(6) ?
C3 C4 . 1.380(6) ?
C3 H3 . .95 ?
C4 C8 . 1.471(6) ?
C4 S1 . 1.714(5) ?
C5 O1 . 1.213(6) ?
C5 O2 . 1.339(5) ?
C6 O2 . 1.459(6) ?
C6 C7 . 1.523(7) ?
C6 H6A . .99 ?
C6 H6B . .99 ?
C7 H7A . .98 ?
C7 H7B . .98 ?
C7 H7C . .98 ?
C8 O4 . 1.214(6) ?
C8 O5 . 1.344(6) ?
C9 O5 . 1.451(6) ?
C9 H9A . .98 ?
C9 H9B . .98 ?
C9 H9C . .98 ?
C10 C11 . 1.394(6) ?
C10 C14 . 1.453(6) ?
C10 S2 . 1.716(4) ?
C11 O8 . 1.348(5) ?
C11 C12 . 1.410(6) ?
C12 C13 . 1.375(6) ?
C12 H12 . .95 ?
C13 C17 . 1.466(6) ?
C13 S2 . 1.719(5) ?
C14 O6 . 1.214(6) ?
C14 O7 . 1.343(5) ?
C15 O7 . 1.456(6) ?
C15 C16 . 1.512(6) ?
C15 H15A . .99 ?
C15 H15B . .99 ?
C16 H16A . .98 ?
C16 H16B . .98 ?
C16 H16C . .98 ?
C17 O9 . 1.225(6) ?
C17 O10 . 1.343(6) ?
C18 O10 . 1.433(6) ?
C18 H18A . .98 ?
C18 H18B . .98 ?
C18 H18C . .98 ?
O3 H3A . .84 ?
O8 H8 . .84 ?

loop_
_geom_hbond_atom_site_label_D
_geom_hbond_atom_site_label_H
_geom_hbond_atom_site_label_A
_geom_hbond_distance_DH
_geom_hbond_distance_HA
_geom_hbond_distance_DA
_geom_hbond_angle_DHA
O3 H3A O1 .84 2.1 2.791(5) 139.7
O3 H3A O6 .84 2.19 2.873(5) 137.8
O8 H8 O1 .84 2.16 2.845(5) 138.3
O8 H8 O6 .84 2.11 2.795(5) 138.9

loop_
_cod_related_entry_id
_cod_related_entry_database
_cod_related_entry_code
1 ChemSpider 24731290
